data_1520521
loop_
_publ_author_name
'Hiruta, Yuki'
'Koiso, Hikaru'
'Ozawa, Hitoshi'
'Sato, Hiroyasu'
'Hamada, Kensaku'
'Yabushita, Satoshi'
'Citterio, Daniel'
'Suzuki, Koji'

_publ_section_title
;
 Near IR Emitting Red-Shifting Ratiometric Fluorophores Based on
 Borondipyrromethene.
;
_journal_issue 12
_journal_name_full 'Organic letters'
_journal_page_first 3022
_journal_page_last 3025
_journal_paper_doi 10.1021/acs.orglett.5b01299
_journal_volume 17
_journal_year 2015
_chemical_formula_moiety 'C37.5 H36.5 B Cl1.5 F2 N3 O4'
_chemical_formula_sum 'C37.5 H36.5 B Cl1.5 F2 N3 O4'
_chemical_formula_weight 695.20
_space_group_crystal_system triclinic
_space_group_IT_number 2
_space_group_name_Hall '-P 1'
_space_group_name_H-M_alt 'P -1'
_symmetry_space_group_name_Hall '-P 1'
_symmetry_space_group_name_H-M 'P -1'
_atom_sites_solution_hydrogens geom
_atom_sites_solution_primary direct
_atom_sites_solution_secondary difmap
_cell_angle_alpha 84.193(8)
_cell_angle_beta 82.204(7)
_cell_angle_gamma 69.585(6)
_cell_formula_units_Z 2
_cell_length_a 8.776(2)
_cell_length_b 10.567(3)
_cell_length_c 19.225(6)
_cell_measurement_reflns_used 4790
_cell_measurement_temperature 293
_cell_measurement_theta_max 33.40
_cell_measurement_theta_min 2.10
_cell_volume 1652.6(8)
_computing_cell_refinement 'CrystalClear-SM Expert 2.0 r16d'
_computing_data_collection 'CrystalClear-SM Expert 2.0 r16d (Rigaku, 2011)'
_computing_data_reduction 'CrystalClear-SM Expert 2.0 r16d'
_computing_molecular_graphics 'CrystalStructure 4.1'
_computing_publication_material 'CrystalStructure 4.1 (Rigaku, 2014)'
_computing_structure_refinement 'SHELXL2013 (Sheldrick, 2008)'
_computing_structure_solution 'SHELXS2013 (Sheldrick, 2008)'
_diffrn_ambient_temperature 293
_diffrn_detector_area_resol_mean 13.653
_diffrn_measured_fraction_theta_full 0.997
_diffrn_measured_fraction_theta_max 0.896
_diffrn_measurement_device_type 'Rigaku XtaLAB mini'
_diffrn_measurement_method \w
_diffrn_radiation_type 'Mo K\a'
_diffrn_radiation_wavelength 0.71075
_diffrn_reflns_av_R_equivalents 0.0418
_diffrn_reflns_laue_measured_fraction_full 0.997
_diffrn_reflns_laue_measured_fraction_max 0.896
_diffrn_reflns_limit_h_max 13
_diffrn_reflns_limit_h_min -13
_diffrn_reflns_limit_k_max 15
_diffrn_reflns_limit_k_min -16
_diffrn_reflns_limit_l_max 26
_diffrn_reflns_limit_l_min -29
_diffrn_reflns_number 23410
_diffrn_reflns_point_group_measured_fraction_full 0.997
_diffrn_reflns_point_group_measured_fraction_max 0.896
_diffrn_reflns_theta_full 25.242
_diffrn_reflns_theta_max 33.586
_diffrn_reflns_theta_min 2.060
_diffrn_standards_number 0
_exptl_absorpt_coefficient_mu 0.214
_exptl_absorpt_correction_T_max 0.960
_exptl_absorpt_correction_T_min 0.845
_exptl_absorpt_correction_type multi-scan
_exptl_absorpt_process_details 'REQAB (Rigaku, 1998)'
_exptl_crystal_colour brown
_exptl_crystal_density_diffrn 1.397
_exptl_crystal_density_method 'not measured'
_exptl_crystal_description block
_exptl_crystal_F_000 726.00
_exptl_crystal_size_max 0.320
_exptl_crystal_size_mid 0.210
_exptl_crystal_size_min 0.190
_refine_diff_density_max 0.44
_refine_diff_density_min -0.34
_refine_ls_extinction_method none
_refine_ls_goodness_of_fit_ref 1.044
_refine_ls_hydrogen_treatment constr
_refine_ls_number_parameters 466
_refine_ls_number_reflns 11724
_refine_ls_number_restraints 0
_refine_ls_R_factor_all 0.0875
_refine_ls_R_factor_gt 0.0551
_refine_ls_shift/su_max 0.000
_refine_ls_structure_factor_coef Fsqd
_refine_ls_weighting_details 'w = 1/[\s^2^(Fo^2^)+(0.0591P)^2^+0.5360P] where P=(Fo^2^+2Fc^2^)/3'
_refine_ls_weighting_scheme calc
_refine_ls_wR_factor_gt 0.1257
_refine_ls_wR_factor_ref 0.1490
_reflns_number_gt 8007
_reflns_number_total 11724
_reflns_threshold_expression F^2^>2.0\s(F^2^)
_cod_data_source_file ol5b01299_si_002.cif
_cod_data_source_block SX170_XtaLABmini
_cod_depositor_comments 'Adding full bibliography for 1520520--1520521.cif.'
_cod_database_code 1520521

loop_
_symmetry_equiv_pos_site_id
_space_group_symop_operation_xyz
1 +X,+Y,+Z
2 -X,-Y,-Z

loop_
_atom_site_label
_atom_site_type_symbol
_atom_site_fract_x
_atom_site_fract_y
_atom_site_fract_z
_atom_site_U_iso_or_equiv
_atom_site_adp_type
_atom_site_occupancy
_atom_site_site_symmetry_multiplicity
_atom_site_calc_flag
_atom_site_refinement_flags
Cl1 Cl 0.45736(12) 0.90515(9) 0.42360(5) 0.0392(2) Uani 0.5 2 d .
Cl2 Cl 0.67186(14) 1.01855(11) 0.47675(8) 0.0560(3) Uani 0.5 2 d .
Cl3 Cl 0.38317(18) 1.00105(11) 0.56396(6) 0.0574(3) Uani 0.5 2 d .
F1 F 0.03093(10) 0.25902(9) 0.22802(5) 0.02435(19) Uani 1 2 d .
F2 F -0.12662(12) 0.38285(9) 0.14416(4) 0.0257(2) Uani 1 2 d .
O1 O 0.08949(13) -0.31164(11) 0.05721(6) 0.0227(2) Uani 1 2 d .
O2 O 0.53342(12) -0.27691(11) -0.10419(6) 0.0228(2) Uani 1 2 d .
O3 O 0.06327(15) 0.88438(11) 0.29990(6) 0.0290(2) Uani 1 2 d .
O4 O 0.57269(14) 0.79808(12) 0.15794(6) 0.0286(2) Uani 1 2 d .
N1 N -0.22120(14) 0.22018(12) 0.21946(6) 0.0176(2) Uani 1 2 d .
N2 N -0.22228(14) 0.43229(12) 0.26589(6) 0.0182(2) Uani 1 2 d .
N3 N -1.00336(15) 0.33726(13) 0.49364(6) 0.0204(2) Uani 1 2 d .
C1 C -0.17208(16) 0.10128(14) 0.18670(7) 0.0179(2) Uani 1 2 d .
C2 C -0.27908(17) 0.02879(15) 0.21416(8) 0.0210(3) Uani 1 2 d .
C3 C -0.39252(17) 0.10563(15) 0.26342(8) 0.0205(3) Uani 1 2 d .
C4 C -0.35845(16) 0.22646(14) 0.26675(7) 0.0181(2) Uani 1 2 d .
C5 C -0.18444(17) 0.54428(15) 0.27565(7) 0.0192(3) Uani 1 2 d .
C6 C -0.30993(18) 0.62606(15) 0.32261(7) 0.0211(3) Uani 1 2 d .
C7 C -0.42380(18) 0.56217(15) 0.34165(7) 0.0205(3) Uani 1 2 d .
C8 C -0.36830(16) 0.43997(14) 0.30712(7) 0.0180(2) Uani 1 2 d .
C9 C -0.43535(16) 0.33608(14) 0.30916(7) 0.0176(2) Uani 1 2 d .
C10 C -0.58354(16) 0.34016(14) 0.35666(7) 0.0174(2) Uani 1 2 d .
C11 C -0.71331(17) 0.31495(14) 0.33302(7) 0.0184(2) Uani 1 2 d .
C12 C -0.85049(16) 0.31253(14) 0.37732(7) 0.0181(2) Uani 1 2 d .
C13 C -0.86490(16) 0.33542(14) 0.44927(7) 0.0167(2) Uani 1 2 d .
C14 C -0.73371(16) 0.36049(14) 0.47371(7) 0.0182(2) Uani 1 2 d .
C15 C -0.59846(17) 0.36429(14) 0.42829(7) 0.0180(2) Uani 1 2 d .
C16 C -1.1252(2) 0.2940(2) 0.46892(9) 0.0305(3) Uani 1 2 d .
C17 C -0.99802(18) 0.32724(16) 0.56925(7) 0.0230(3) Uani 1 2 d .
C18 C -0.03461(16) 0.06225(15) 0.13380(7) 0.0182(2) Uani 1 2 d .
C19 C 0.01526(17) -0.05871(15) 0.10478(7) 0.0186(2) Uani 1 2 d .
C20 C 0.14973(16) -0.10943(14) 0.05035(7) 0.0174(2) Uani 1 2 d .
C21 C 0.18696(16) -0.24059(14) 0.02660(7) 0.0176(2) Uani 1 2 d .
C22 C 0.31537(17) -0.29254(14) -0.02467(7) 0.0188(3) Uani 1 2 d .
C23 C 0.41081(17) -0.21520(15) -0.05413(7) 0.0183(2) Uani 1 2 d .
C24 C 0.37699(17) -0.08532(15) -0.03262(8) 0.0203(3) Uani 1 2 d .
C25 C 0.24717(17) -0.03494(15) 0.01860(7) 0.0198(3) Uani 1 2 d .
C26 C 0.1383(2) -0.45069(16) 0.04140(8) 0.0260(3) Uani 1 2 d .
C27 C 0.65111(19) -0.21258(17) -0.12721(8) 0.0262(3) Uani 1 2 d .
C28 C -0.03431(18) 0.56326(15) 0.24403(7) 0.0203(3) Uani 1 2 d .
C29 C 0.01042(18) 0.66708(15) 0.25873(7) 0.0206(3) Uani 1 2 d .
C30 C 0.16280(18) 0.69045(15) 0.23455(7) 0.0195(3) Uani 1 2 d .
C31 C 0.18690(18) 0.80647(15) 0.25493(7) 0.0206(3) Uani 1 2 d .
C32 C 0.32534(19) 0.83827(15) 0.22933(8) 0.0231(3) Uani 1 2 d .
C33 C 0.44499(19) 0.75389(15) 0.18285(8) 0.0223(3) Uani 1 2 d .
C34 C 0.43058(19) 0.63419(16) 0.16481(8) 0.0226(3) Uani 1 2 d .
C35 C 0.29054(18) 0.60493(15) 0.19096(8) 0.0214(3) Uani 1 2 d .
C36 C 0.0877(3) 0.9919(2) 0.33028(11) 0.0445(5) Uani 1 2 d .
C37 C 0.68942(19) 0.72220(18) 0.10461(9) 0.0293(3) Uani 1 2 d .
C38 C 0.4671(5) 1.0251(3) 0.47789(18) 0.0324(7) Uani 0.5 2 d .
B1 B -0.13053(19) 0.32347(17) 0.21252(8) 0.0187(3) Uani 1 2 d .
H2 H -0.2731 -0.05529 0.20105 0.0251 Uiso 1 2 calc R
H3 H -0.47682 0.08256 0.28994 0.0246 Uiso 1 2 calc R
H6 H -0.31496 0.70825 0.33795 0.0253 Uiso 1 2 calc R
H7 H -0.5196 0.59392 0.37176 0.0246 Uiso 1 2 calc R
H11 H -0.7073 0.29924 0.28583 0.0220 Uiso 1 2 calc R
H12 H -0.93428 0.29558 0.35939 0.0217 Uiso 1 2 calc R
H14 H -0.73837 0.37465 0.52103 0.0218 Uiso 1 2 calc R
H15 H -0.51534 0.3833 0.44562 0.0216 Uiso 1 2 calc R
H16A H -1.21899 0.31105 0.50339 0.0366 Uiso 1 2 calc R
H16B H -1.08002 0.19894 0.46152 0.0366 Uiso 1 2 calc R
H16C H -1.15736 0.34324 0.42548 0.0366 Uiso 1 2 calc R
H17A H -0.96252 0.39712 0.58209 0.0275 Uiso 1 2 calc R
H17B H -0.92292 0.24042 0.58293 0.0275 Uiso 1 2 calc R
H17C H -1.10509 0.33756 0.5927 0.0275 Uiso 1 2 calc R
H18 H 0.02163 0.12197 0.11913 0.0219 Uiso 1 2 calc R
H19 H -0.04308 -0.11604 0.12153 0.0223 Uiso 1 2 calc R
H22 H 0.33793 -0.37897 -0.03943 0.0225 Uiso 1 2 calc R
H24 H 0.44014 -0.0333 -0.05218 0.0244 Uiso 1 2 calc R
H25 H 0.22404 0.05226 0.03238 0.0238 Uiso 1 2 calc R
H26A H 0.13073 -0.45624 -0.00748 0.0312 Uiso 1 2 calc R
H26B H 0.06785 -0.49237 0.06962 0.0312 Uiso 1 2 calc R
H26C H 0.24915 -0.49667 0.05145 0.0312 Uiso 1 2 calc R
H27A H 0.59765 -0.12408 -0.14787 0.0315 Uiso 1 2 calc R
H27B H 0.73195 -0.2655 -0.1615 0.0315 Uiso 1 2 calc R
H27C H 0.70304 -0.2048 -0.08778 0.0315 Uiso 1 2 calc R
H28 H 0.03428 0.50168 0.21231 0.0244 Uiso 1 2 calc R
H32 H 0.33849 0.91542 0.24304 0.0277 Uiso 1 2 calc R
H34 H 0.51298 0.57539 0.13592 0.0271 Uiso 1 2 calc R
H35 H 0.28095 0.52509 0.17907 0.0257 Uiso 1 2 calc R
H36A H 0.1823 0.95665 0.3556 0.0534 Uiso 1 2 calc R
H36B H -0.00658 1.03526 0.36198 0.0534 Uiso 1 2 calc R
H36C H 0.10406 1.05643 0.2938 0.0534 Uiso 1 2 calc R
H37A H 0.63464 0.71987 0.06504 0.0351 Uiso 1 2 calc R
H37B H 0.74151 0.63159 0.12308 0.0351 Uiso 1 2 calc R
H37C H 0.77031 0.76427 0.08998 0.0351 Uiso 1 2 calc R
H29 H -0.06513 0.73069 0.28763 0.0247 Uiso 1 2 calc R
H38 H 0.40315 1.11513 0.45932 0.0389 Uiso 0.5 2 calc R

loop_
_atom_site_aniso_label
_atom_site_aniso_U_11
_atom_site_aniso_U_22
_atom_site_aniso_U_33
_atom_site_aniso_U_12
_atom_site_aniso_U_13
_atom_site_aniso_U_23
Cl1 0.0468(5) 0.0306(4) 0.0367(5) -0.0064(4) -0.0096(4) -0.0039(3)
Cl2 0.0403(6) 0.0366(5) 0.0914(10) -0.0092(4) -0.0198(6) -0.0029(6)
Cl3 0.0800(9) 0.0360(5) 0.0348(5) 0.0001(5) 0.0134(5) -0.0028(4)
F1 0.0161(4) 0.0311(5) 0.0279(5) -0.0102(4) 0.0024(3) -0.0091(4)
F2 0.0372(5) 0.0295(5) 0.0152(4) -0.0189(4) 0.0033(4) -0.0031(3)
O1 0.0229(5) 0.0231(5) 0.0241(5) -0.0121(4) 0.0049(4) -0.0051(4)
O2 0.0186(5) 0.0266(5) 0.0239(5) -0.0100(4) 0.0071(4) -0.0091(4)
O3 0.0397(7) 0.0232(5) 0.0269(6) -0.0160(5) 0.0050(5) -0.0070(4)
O4 0.0261(6) 0.0294(6) 0.0363(6) -0.0179(5) -0.0011(5) -0.0019(5)
N1 0.0149(5) 0.0224(6) 0.0159(5) -0.0072(4) 0.0014(4) -0.0040(4)
N2 0.0172(5) 0.0233(6) 0.0158(5) -0.0093(5) 0.0004(4) -0.0030(4)
N3 0.0175(5) 0.0281(6) 0.0164(5) -0.0095(5) 0.0018(4) -0.0028(5)
C1 0.0158(6) 0.0222(6) 0.0167(6) -0.0076(5) 0.0003(5) -0.0035(5)
C2 0.0195(6) 0.0214(7) 0.0231(7) -0.0088(5) 0.0025(5) -0.0057(5)
C3 0.0190(6) 0.0234(7) 0.0203(6) -0.0099(5) 0.0032(5) -0.0035(5)
C4 0.0154(6) 0.0227(7) 0.0169(6) -0.0086(5) 0.0024(5) -0.0028(5)
C5 0.0216(6) 0.0227(7) 0.0153(6) -0.0098(5) -0.0025(5) -0.0022(5)
C6 0.0234(7) 0.0220(7) 0.0190(6) -0.0089(6) -0.0010(5) -0.0039(5)
C7 0.0209(6) 0.0227(7) 0.0170(6) -0.0065(5) 0.0009(5) -0.0036(5)
C8 0.0160(6) 0.0236(7) 0.0146(6) -0.0073(5) 0.0007(5) -0.0038(5)
C9 0.0159(6) 0.0220(6) 0.0148(6) -0.0064(5) -0.0002(5) -0.0021(5)
C10 0.0149(6) 0.0205(6) 0.0161(6) -0.0059(5) 0.0007(5) -0.0022(5)
C11 0.0182(6) 0.0226(7) 0.0141(6) -0.0069(5) 0.0008(5) -0.0040(5)
C12 0.0152(6) 0.0217(6) 0.0179(6) -0.0067(5) -0.0004(5) -0.0040(5)
C13 0.0151(6) 0.0175(6) 0.0160(6) -0.0046(5) 0.0004(5) -0.0006(5)
C14 0.0175(6) 0.0217(6) 0.0147(6) -0.0060(5) -0.0004(5) -0.0025(5)
C15 0.0160(6) 0.0206(6) 0.0175(6) -0.0061(5) -0.0015(5) -0.0027(5)
C16 0.0235(7) 0.0470(10) 0.0271(8) -0.0204(7) 0.0042(6) -0.0087(7)
C17 0.0222(7) 0.0271(7) 0.0169(6) -0.0074(6) 0.0036(5) -0.0005(5)
C18 0.0158(6) 0.0231(7) 0.0159(6) -0.0072(5) 0.0011(5) -0.0035(5)
C19 0.0169(6) 0.0226(7) 0.0163(6) -0.0072(5) 0.0008(5) -0.0022(5)
C20 0.0163(6) 0.0201(6) 0.0160(6) -0.0064(5) -0.0007(5) -0.0032(5)
C21 0.0166(6) 0.0213(6) 0.0161(6) -0.0083(5) -0.0001(5) -0.0026(5)
C22 0.0192(6) 0.0190(6) 0.0190(6) -0.0076(5) 0.0012(5) -0.0056(5)
C23 0.0163(6) 0.0235(7) 0.0154(6) -0.0072(5) 0.0010(5) -0.0041(5)
C24 0.0194(6) 0.0227(7) 0.0212(6) -0.0108(5) 0.0015(5) -0.0035(5)
C25 0.0202(6) 0.0208(6) 0.0195(6) -0.0082(5) 0.0014(5) -0.0059(5)
C26 0.0316(8) 0.0242(7) 0.0263(7) -0.0156(6) 0.0025(6) -0.0050(6)
C27 0.0200(7) 0.0359(8) 0.0256(7) -0.0147(6) 0.0069(6) -0.0086(6)
C28 0.0222(7) 0.0245(7) 0.0164(6) -0.0109(6) -0.0010(5) -0.0022(5)
C29 0.0252(7) 0.0222(7) 0.0162(6) -0.0108(6) -0.0013(5) -0.0007(5)
C30 0.0249(7) 0.0209(6) 0.0165(6) -0.0124(5) -0.0039(5) 0.0004(5)
C31 0.0263(7) 0.0198(6) 0.0171(6) -0.0094(6) -0.0030(5) -0.0003(5)
C32 0.0288(7) 0.0207(7) 0.0248(7) -0.0141(6) -0.0064(6) 0.0007(5)
C33 0.0244(7) 0.0238(7) 0.0234(7) -0.0139(6) -0.0064(6) 0.0032(5)
C34 0.0230(7) 0.0252(7) 0.0224(7) -0.0117(6) -0.0022(5) -0.0020(5)
C35 0.0260(7) 0.0218(7) 0.0205(6) -0.0127(6) -0.0026(5) -0.0026(5)
C36 0.0640(14) 0.0299(9) 0.0438(11) -0.0230(9) 0.0094(10) -0.0154(8)
C37 0.0219(7) 0.0311(8) 0.0370(9) -0.0133(6) -0.0016(6) 0.0019(7)
C38 0.0366(18) 0.0216(15) 0.0305(16) -0.0001(13) -0.0021(13) 0.0002(12)
B1 0.0189(7) 0.0241(7) 0.0154(6) -0.0106(6) 0.0030(5) -0.0052(6)

loop_
_atom_type_symbol
_atom_type_description
_atom_type_scat_dispersion_real
_atom_type_scat_dispersion_imag
_atom_type_scat_source
C C 0.0033 0.0016
;
International Tables for Crystallography
(Vol. C, Tables 4.2.6.8 and 6.1.1.4)
;
H H 0.0000 0.0000
;
International Tables for Crystallography
(Vol. C, Table 6.1.1.4)
;
B B 0.0013 0.0007
;
International Tables for Crystallography
(Vol. C, Tables 4.2.6.8 and 6.1.1.4)
;
F F 0.0171 0.0103
;
International Tables for Crystallography
(Vol. C, Tables 4.2.6.8 and 6.1.1.4)
;
N N 0.0061 0.0033
;
International Tables for Crystallography
(Vol. C, Tables 4.2.6.8 and 6.1.1.4)
;
O O 0.0106 0.0060
;
International Tables for Crystallography
(Vol. C, Tables 4.2.6.8 and 6.1.1.4)
;
Cl Cl 0.1484 0.1585
;
International Tables for Crystallography
(Vol. C, Tables 4.2.6.8 and 6.1.1.4)
;

loop_
_geom_angle_atom_site_label_1
_geom_angle_atom_site_label_2
_geom_angle_atom_site_label_3
_geom_angle
_geom_angle_publ_flag
C21 O1 C26 117.04(11) yes
C23 O2 C27 116.81(13) yes
C31 O3 C36 118.50(16) yes
C33 O4 C37 116.84(14) yes
C1 N1 C4 108.39(13) yes
C1 N1 B1 126.50(11) yes
C4 N1 B1 124.76(12) yes
C5 N2 C8 108.32(11) yes
C5 N2 B1 126.34(12) yes
C8 N2 B1 125.04(14) yes
C13 N3 C16 119.48(13) yes
C13 N3 C17 119.40(13) yes
C16 N3 C17 116.40(13) yes
N1 C1 C2 108.37(11) yes
N1 C1 C18 123.38(15) yes
C2 C1 C18 128.25(14) yes
C1 C2 C3 107.58(15) yes
C2 C3 C4 107.90(14) yes
N1 C4 C3 107.75(12) yes
N1 C4 C9 121.69(15) yes
C3 C4 C9 130.52(13) yes
N2 C5 C6 108.30(14) yes
N2 C5 C28 122.50(12) yes
C6 C5 C28 129.12(16) yes
C5 C6 C7 107.85(15) yes
C6 C7 C8 107.58(12) yes
N2 C8 C7 107.93(14) yes
N2 C8 C9 121.01(12) yes
C7 C8 C9 131.07(13) yes
C4 C9 C8 119.66(12) yes
C4 C9 C10 119.62(15) yes
C8 C9 C10 120.71(12) yes
C9 C10 C11 121.33(13) yes
C9 C10 C15 121.77(14) yes
C11 C10 C15 116.86(13) yes
C10 C11 C12 122.34(13) yes
C11 C12 C13 120.86(15) yes
N3 C13 C12 121.43(14) yes
N3 C13 C14 121.38(13) yes
C12 C13 C14 117.17(12) yes
C13 C14 C15 121.05(13) yes
C10 C15 C14 121.71(15) yes
C1 C18 C19 121.87(15) yes
C18 C19 C20 127.37(15) yes
C19 C20 C21 119.90(14) yes
C19 C20 C25 123.48(14) yes
C21 C20 C25 116.61(12) yes
O1 C21 C20 116.12(11) yes
O1 C21 C22 122.52(14) yes
C20 C21 C22 121.37(14) yes
C21 C22 C23 119.99(14) yes
O2 C23 C22 114.68(14) yes
O2 C23 C24 125.01(15) yes
C22 C23 C24 120.31(12) yes
C23 C24 C25 118.76(15) yes
C20 C25 C24 122.95(15) yes
C5 C28 C29 122.60(13) yes
C28 C29 C30 127.40(13) yes
C29 C30 C31 119.27(12) yes
C29 C30 C35 124.06(16) yes
C31 C30 C35 116.67(15) yes
O3 C31 C30 115.16(14) yes
O3 C31 C32 123.37(16) yes
C30 C31 C32 121.46(13) yes
C31 C32 C33 119.67(16) yes
O4 C33 C32 114.97(15) yes
O4 C33 C34 124.41(13) yes
C32 C33 C34 120.61(16) yes
C33 C34 C35 118.49(13) yes
C30 C35 C34 122.89(16) yes
Cl1 C38 Cl2 110.35(18) yes
Cl1 C38 Cl3 111.2(2) yes
Cl2 C38 Cl3 110.6(2) yes
F1 B1 F2 108.14(12) yes
F1 B1 N1 110.09(12) yes
F1 B1 N2 109.70(13) yes
F2 B1 N1 111.10(14) yes
F2 B1 N2 110.46(12) yes
N1 B1 N2 107.35(11) yes
C1 C2 H2 126.205 no
C3 C2 H2 126.216 no
C2 C3 H3 126.054 no
C4 C3 H3 126.043 no
C5 C6 H6 126.071 no
C7 C6 H6 126.077 no
C6 C7 H7 126.209 no
C8 C7 H7 126.211 no
C10 C11 H11 118.837 no
C12 C11 H11 118.827 no
C11 C12 H12 119.566 no
C13 C12 H12 119.570 no
C13 C14 H14 119.473 no
C15 C14 H14 119.476 no
C10 C15 H15 119.152 no
C14 C15 H15 119.138 no
N3 C16 H16A 109.477 no
N3 C16 H16B 109.466 no
N3 C16 H16C 109.475 no
H16A C16 H16B 109.470 no
H16A C16 H16C 109.468 no
H16B C16 H16C 109.472 no
N3 C17 H17A 109.468 no
N3 C17 H17B 109.472 no
N3 C17 H17C 109.479 no
H17A C17 H17B 109.473 no
H17A C17 H17C 109.467 no
H17B C17 H17C 109.469 no
C1 C18 H18 119.063 no
C19 C18 H18 119.064 no
C18 C19 H19 116.310 no
C20 C19 H19 116.317 no
C21 C22 H22 120.001 no
C23 C22 H22 120.013 no
C23 C24 H24 120.624 no
C25 C24 H24 120.617 no
C20 C25 H25 118.529 no
C24 C25 H25 118.522 no
O1 C26 H26A 109.468 no
O1 C26 H26B 109.471 no
O1 C26 H26C 109.473 no
H26A C26 H26B 109.472 no
H26A C26 H26C 109.469 no
H26B C26 H26C 109.475 no
O2 C27 H27A 109.471 no
O2 C27 H27B 109.471 no
O2 C27 H27C 109.481 no
H27A C27 H27B 109.470 no
H27A C27 H27C 109.469 no
H27B C27 H27C 109.465 no
C5 C28 H28 118.697 no
C29 C28 H28 118.700 no
C28 C29 H29 116.301 no
C30 C29 H29 116.300 no
C31 C32 H32 120.165 no
C33 C32 H32 120.165 no
C33 C34 H34 120.755 no
C35 C34 H34 120.756 no
C30 C35 H35 118.554 no
C34 C35 H35 118.554 no
O3 C36 H36A 109.468 no
O3 C36 H36B 109.466 no
O3 C36 H36C 109.469 no
H36A C36 H36B 109.471 no
H36A C36 H36C 109.477 no
H36B C36 H36C 109.476 no
O4 C37 H37A 109.466 no
O4 C37 H37B 109.464 no
O4 C37 H37C 109.472 no
H37A C37 H37B 109.469 no
H37A C37 H37C 109.481 no
H37B C37 H37C 109.475 no
Cl1 C38 H38 108.197 no
Cl2 C38 H38 108.197 no
Cl3 C38 H38 108.207 no

loop_
_geom_bond_atom_site_label_1
_geom_bond_atom_site_label_2
_geom_bond_distance
_geom_bond_publ_flag
Cl1 C38 1.753(4) yes
Cl2 C38 1.771(4) yes
Cl3 C38 1.749(4) yes
F1 B1 1.4002(18) yes
F2 B1 1.3993(17) yes
O1 C21 1.365(2) yes
O1 C26 1.432(2) yes
O2 C23 1.3659(16) yes
O2 C27 1.425(2) yes
O3 C31 1.3670(17) yes
O3 C36 1.420(3) yes
O4 C33 1.370(2) yes
O4 C37 1.4324(19) yes
N1 C1 1.3674(19) yes
N1 C4 1.3933(18) yes
N1 B1 1.546(2) yes
N2 C5 1.372(2) yes
N2 C8 1.3935(18) yes
N2 B1 1.5466(19) yes
N3 C13 1.3821(18) yes
N3 C16 1.450(3) yes
N3 C17 1.4527(19) yes
C1 C2 1.426(2) yes
C1 C18 1.4369(18) yes
C2 C3 1.3723(19) yes
C3 C4 1.418(2) yes
C4 C9 1.3995(19) yes
C5 C6 1.4138(18) yes
C5 C28 1.445(2) yes
C6 C7 1.382(3) yes
C7 C8 1.411(2) yes
C8 C9 1.410(2) yes
C9 C10 1.4744(19) yes
C10 C11 1.397(2) yes
C10 C15 1.406(2) yes
C11 C12 1.384(2) yes
C12 C13 1.410(2) yes
C13 C14 1.415(2) yes
C14 C15 1.385(2) yes
C18 C19 1.351(2) yes
C19 C20 1.4533(18) yes
C20 C21 1.417(2) yes
C20 C25 1.398(2) yes
C21 C22 1.3854(18) yes
C22 C23 1.395(2) yes
C23 C24 1.393(2) yes
C24 C25 1.3891(19) yes
C28 C29 1.353(3) yes
C29 C30 1.450(2) yes
C30 C31 1.415(3) yes
C30 C35 1.4026(19) yes
C31 C32 1.386(2) yes
C32 C33 1.396(2) yes
C33 C34 1.396(3) yes
C34 C35 1.387(2) yes
C2 H2 0.930 no
C3 H3 0.930 no
C6 H6 0.930 no
C7 H7 0.930 no
C11 H11 0.930 no
C12 H12 0.930 no
C14 H14 0.930 no
C15 H15 0.930 no
C16 H16A 0.960 no
C16 H16B 0.960 no
C16 H16C 0.960 no
C17 H17A 0.960 no
C17 H17B 0.960 no
C17 H17C 0.960 no
C18 H18 0.930 no
C19 H19 0.930 no
C22 H22 0.930 no
C24 H24 0.930 no
C25 H25 0.930 no
C26 H26A 0.960 no
C26 H26B 0.960 no
C26 H26C 0.960 no
C27 H27A 0.960 no
C27 H27B 0.960 no
C27 H27C 0.960 no
C28 H28 0.930 no
C29 H29 0.930 no
C32 H32 0.930 no
C34 H34 0.930 no
C35 H35 0.930 no
C36 H36A 0.960 no
C36 H36B 0.960 no
C36 H36C 0.960 no
C37 H37A 0.960 no
C37 H37B 0.960 no
C37 H37C 0.960 no
C38 H38 0.980 no

loop_
_geom_contact_atom_site_label_1
_geom_contact_atom_site_label_2
_geom_contact_distance
_geom_contact_publ_flag
_geom_contact_site_symmetry_2
F1 C1 3.051(2) no .
F1 C4 3.5254(19) no .
F1 C5 3.1002(18) no .
F1 C8 3.5656(16) no .
F1 C18 3.133(2) no .
F1 C28 3.103(2) no .
F2 C1 3.151(2) no .
F2 C4 3.5611(19) no .
F2 C5 3.0787(19) no .
F2 C8 3.5164(17) no .
F2 C18 3.218(2) no .
F2 C28 3.196(2) no .
O1 C19 2.743(2) no .
O3 C29 2.706(2) no .
N1 C8 2.8304(19) no .
N2 C4 2.821(2) no .
C1 C9 3.5699(19) no .
C2 C19 3.034(2) no .
C3 C10 3.058(2) no .
C3 C11 3.1371(18) no .
C4 C11 3.054(2) no .
C5 C9 3.579(3) no .
C6 C29 3.067(2) no .
C7 C10 3.098(3) no .
C7 C15 3.215(2) no .
C8 C15 3.102(2) no .
C9 B1 3.013(2) no .
C10 C13 2.854(2) no .
C11 C14 2.766(2) no .
C12 C15 2.773(2) no .
C12 C16 2.839(2) no .
C14 C17 2.857(2) no .
C18 C25 3.0459(19) no .
C18 B1 3.082(2) no .
C20 C23 2.8201(18) no .
C21 C24 2.790(2) no .
C22 C25 2.765(2) no .
C22 C26 2.769(2) no .
C24 C27 2.820(2) no .
C28 C35 3.059(2) no .
C28 B1 3.073(3) no .
C30 C33 2.815(2) no .
C31 C34 2.794(2) no .
C32 C35 2.770(3) no .
C32 C36 2.816(2) no .
C34 C37 2.812(3) no .
F1 C11 3.444(2) no 1_655
F1 C12 3.345(2) no 1_655
F1 C27 3.0909(18) no 2_655
F1 C36 3.200(2) no 1_545
F2 C22 3.393(2) no 2_555
F2 C26 3.575(2) no 2_555
F2 C37 3.433(2) no 1_455
O1 C30 3.558(2) no 1_545
O1 C35 3.192(2) no 1_545
O1 C37 3.407(2) no 1_445
O2 C1 3.5609(18) no 2_555
O2 C2 3.5217(18) no 2_555
O2 C3 3.538(2) no 2_555
O2 C4 3.578(2) no 2_555
O2 C26 3.5351(18) no 2_645
O3 C1 3.3411(18) no 1_565
O3 C2 3.422(2) no 1_565
O3 C17 3.320(2) no 2_466
O3 C18 3.588(2) no 1_565
O4 C2 3.454(2) no 1_665
O4 C5 3.5985(18) no 1_655
O4 C6 3.578(2) no 1_655
N3 N3 3.494(2) no 2_366
N3 C13 3.484(2) no 2_366
N3 C14 3.2849(18) no 2_366
C1 O2 3.5609(18) no 2_555
C1 O3 3.3411(18) no 1_545
C1 C23 3.377(2) no 2_555
C2 O2 3.5217(18) no 2_555
C2 O3 3.422(2) no 1_545
C2 O4 3.454(2) no 1_445
C2 C23 3.582(2) no 2_555
C3 O2 3.538(2) no 2_555
C3 C27 3.537(2) no 2_555
C4 O2 3.578(2) no 2_555
C5 O4 3.5985(18) no 1_455
C6 O4 3.578(2) no 1_455
C6 C33 3.532(2) no 1_455
C7 C33 3.581(2) no 1_455
C8 C34 3.530(2) no 1_455
C11 F1 3.444(2) no 1_455
C12 F1 3.345(2) no 1_455
C12 C28 3.599(2) no 1_455
C13 N3 3.484(2) no 2_366
C13 C17 3.339(2) no 2_366
C14 N3 3.2849(18) no 2_366
C14 C17 3.416(2) no 2_366
C17 O3 3.320(2) no 2_466
C17 C13 3.339(2) no 2_366
C17 C14 3.416(2) no 2_366
C17 C29 3.300(2) no 2_466
C18 O3 3.588(2) no 1_545
C18 C22 3.5470(19) no 2_555
C18 C31 3.577(2) no 1_545
C19 C20 3.529(2) no 2_555
C19 C25 3.366(2) no 2_555
C19 C30 3.474(2) no 1_545
C19 C31 3.388(2) no 1_545
C20 C19 3.529(2) no 2_555
C20 C20 3.4982(19) no 2_555
C21 C34 3.498(2) no 1_545
C21 C35 3.489(2) no 1_545
C22 F2 3.393(2) no 2_555
C22 C18 3.5470(19) no 2_555
C23 C1 3.377(2) no 2_555
C23 C2 3.582(2) no 2_555
C25 C19 3.366(2) no 2_555
C26 F2 3.575(2) no 2_555
C26 O2 3.5351(18) no 2_645
C26 C26 3.559(3) no 2_545
C26 C35 3.511(3) no 1_545
C27 F1 3.0909(18) no 2_655
C27 C3 3.537(2) no 2_555
C28 C12 3.599(2) no 1_655
C29 C17 3.300(2) no 2_466
C30 O1 3.558(2) no 1_565
C30 C19 3.474(2) no 1_565
C31 C18 3.577(2) no 1_565
C31 C19 3.388(2) no 1_565
C33 C6 3.532(2) no 1_655
C33 C7 3.581(2) no 1_655
C34 C8 3.530(2) no 1_655
C34 C21 3.498(2) no 1_565
C35 O1 3.192(2) no 1_565
C35 C21 3.489(2) no 1_565
C35 C26 3.511(3) no 1_565
C36 F1 3.200(2) no 1_565
C37 F2 3.433(2) no 1_655
C37 O1 3.407(2) no 1_665
F1 H18 2.6886 no .
F1 H28 2.5614 no .
F2 H18 2.6684 no .
F2 H28 2.7127 no .
O1 H19 2.3673 no .
O1 H22 2.6073 no .
O2 H22 2.4690 no .
O2 H24 2.6693 no .
O3 H32 2.6268 no .
O3 H29 2.3215 no .
O4 H32 2.4817 no .
O4 H34 2.6671 no .
N1 H2 3.1596 no .
N1 H3 3.1679 no .
N1 H18 2.6619 no .
N2 H6 3.1530 no .
N2 H7 3.1657 no .
N2 H28 2.6529 no .
N3 H12 2.6157 no .
N3 H14 2.6186 no .
C1 H3 3.1592 no .
C1 H19 2.5512 no .
C2 H18 3.3782 no .
C2 H19 2.6726 no .
C3 H11 2.8134 no .
C4 H2 3.1574 no .
C4 H11 2.8651 no .
C5 H7 3.1601 no .
C5 H29 2.5740 no .
C6 H28 3.3772 no .
C6 H29 2.7212 no .
C7 H15 2.8412 no .
C8 H6 3.1541 no .
C8 H15 2.8979 no .
C9 H3 2.8918 no .
C9 H7 2.9043 no .
C9 H11 2.6500 no .
C9 H15 2.6730 no .
C10 H3 2.9213 no .
C10 H7 2.9734 no .
C10 H12 3.2653 no .
C10 H14 3.2692 no .
C11 H3 2.7227 no .
C11 H15 3.2308 no .
C12 H14 3.2538 no .
C12 H16B 2.9202 no .
C12 H16C 2.6439 no .
C13 H11 3.2600 no .
C13 H15 3.2694 no .
C13 H16A 3.2299 no .
C13 H16B 2.7221 no .
C13 H16C 2.6394 no .
C13 H17A 2.6520 no .
C13 H17B 2.7110 no .
C13 H17C 3.2326 no .
C14 H12 3.2551 no .
C14 H17A 2.6475 no .
C14 H17B 2.9599 no .
C15 H7 2.8252 no .
C15 H11 3.2303 no .
C16 H12 2.5096 no .
C16 H17A 3.2201 no .
C16 H17B 2.8949 no .
C16 H17C 2.5098 no .
C17 H14 2.5362 no .
C17 H16A 2.5168 no .
C17 H16B 2.8807 no .
C17 H16C 3.2269 no .
C18 H2 2.8895 no .
C18 H25 2.7639 no .
C19 H2 2.9172 no .
C19 H25 2.6733 no .
C20 H18 2.7064 no .
C20 H22 3.2801 no .
C20 H24 3.2825 no .
C21 H19 2.6022 no .
C21 H25 3.2367 no .
C21 H26A 2.6533 no .
C21 H26B 3.1805 no .
C21 H26C 2.5744 no .
C22 H24 3.2596 no .
C22 H26A 2.7243 no .
C22 H26C 2.6715 no .
C23 H25 3.2280 no .
C23 H27A 2.6100 no .
C23 H27B 3.1757 no .
C23 H27C 2.5961 no .
C24 H22 3.2557 no .
C24 H27A 2.7006 no .
C24 H27C 2.7989 no .
C25 H18 2.7791 no .
C25 H19 3.3092 no .
C26 H22 2.4509 no .
C27 H24 2.5454 no .
C28 H6 2.8973 no .
C28 H35 2.7862 no .
C29 H6 2.9581 no .
C29 H35 2.6883 no .
C30 H28 2.7031 no .
C30 H32 3.2801 no .
C30 H34 3.2859 no .
C31 H35 3.2385 no .
C31 H36A 2.6118 no .
C31 H36B 3.1872 no .
C31 H36C 2.6412 no .
C31 H29 2.5856 no .
C32 H34 3.2664 no .
C32 H36A 2.7795 no .
C32 H36C 2.7247 no .
C33 H35 3.2273 no .
C33 H37A 2.5988 no .
C33 H37B 2.6278 no .
C33 H37C 3.1854 no .
C34 H32 3.2628 no .
C34 H37A 2.7484 no .
C34 H37B 2.7292 no .
C35 H28 2.7906 no .
C35 H29 3.3159 no .
C36 H32 2.5181 no .
C37 H34 2.5299 no .
B1 H18 2.7713 no .
B1 H28 2.7450 no .
H2 H3 2.4691 no .
H2 H19 2.2982 no .
H3 H11 2.4730 no .
H6 H7 2.4790 no .
H6 H29 2.3537 no .
H7 H15 2.5076 no .
H11 H12 2.2908 no .
H12 H16A 3.4444 no .
H12 H16B 2.5215 no .
H12 H16C 2.1137 no .
H14 H15 2.2955 no .
H14 H17A 2.0995 no .
H14 H17B 2.6056 no .
H14 H17C 3.4608 no .
H16A H17A 3.2883 no .
H16A H17B 3.0234 no .
H16A H17C 2.1872 no .
H16B H17B 3.0071 no .
H16B H17C 2.9877 no .
H16C H17C 3.3001 no .
H18 H19 2.7597 no .
H18 H25 2.2386 no .
H19 H25 3.5774 no .
H22 H26A 2.2320 no .
H22 H26B 3.4021 no .
H22 H26C 2.2525 no .
H24 H25 2.3069 no .
H24 H27A 2.2265 no .
H24 H27B 3.4922 no .
H24 H27C 2.4457 no .
H28 H35 2.2632 no .
H28 H29 2.7582 no .
H32 H36A 2.3918 no .
H32 H36B 3.4692 no .
H32 H36C 2.2397 no .
H34 H35 2.3075 no .
H34 H37A 2.3768 no .
H34 H37B 2.2590 no .
H34 H37C 3.4800 no .
H35 H29 3.5910 no .
Cl1 H36A 2.7619 no .
F1 H11 2.8571 no 1_655
F1 H12 2.6665 no 1_655
F1 H27A 3.2973 no 2_655
F1 H27B 2.3087 no 2_655
F1 H27C 3.2741 no 2_655
F1 H36B 3.3782 no 1_545
F1 H36C 2.3039 no 1_545
F2 H22 2.9287 no 2_555
F2 H26A 2.6648 no 2_555
F2 H26B 2.6887 no 1_565
F2 H27B 3.2983 no 2_655
F2 H34 3.1225 no 1_455
F2 H37B 2.4903 no 1_455
O1 H28 3.4788 no 1_545
O1 H35 3.0848 no 1_545
O1 H37B 3.3712 no 1_445
O1 H37C 2.6349 no 1_445
O2 H26C 2.6912 no 2_645
O2 H34 3.4407 no 2_655
O2 H35 2.9582 no 2_655
O2 H37A 3.4808 no 1_545
O3 H2 3.5631 no 1_565
O3 H17B 2.8478 no 2_466
O3 H17C 2.9195 no 2_466
O4 H2 2.6356 no 1_665
O4 H24 3.0280 no 2_665
O4 H27A 3.2388 no 2_665
N1 H36B 3.5528 no 1_545
N1 H36C 3.2164 no 1_545
N2 H12 3.1410 no 1_655
N2 H16C 3.1842 no 1_655
N2 H34 3.5053 no 1_455
N2 H37B 3.2671 no 1_455
N3 H14 3.1097 no 2_366
N3 H17A 2.9652 no 2_366
C1 H36C 3.2699 no 1_545
C2 H24 3.5798 no 2_555
C2 H27A 3.0327 no 2_555
C2 H29 3.3371 no 1_545
C3 H27A 2.9943 no 2_555
C5 H12 3.2242 no 1_655
C5 H16C 3.3855 no 1_655
C5 H17A 3.3740 no 2_466
C5 H37B 3.0705 no 1_455
C6 H14 3.0911 no 2_466
C6 H16C 3.3714 no 1_655
C6 H17A 3.1341 no 2_466
C7 H14 3.3881 no 2_466
C7 H16C 3.1482 no 1_655
C8 H16C 3.0003 no 1_655
C8 H34 3.5921 no 1_455
C9 H16C 3.5499 no 1_655
C11 H27B 3.4246 no 2_555
C11 H28 3.4065 no 1_455
C11 H35 3.5108 no 1_455
C12 H17A 3.0561 no 2_366
C12 H36C 3.4448 no 1_445
C13 H17A 2.7499 no 2_366
C13 H17C 3.3941 no 2_366
C14 H16A 3.4158 no 2_366
C14 H17A 3.2054 no 2_366
C14 H17C 3.2138 no 2_366
C15 H16A 3.5451 no 2_366
C15 H17C 3.3417 no 2_366
C16 H14 3.2988 no 2_366
C16 H15 3.2998 no 1_455
C16 H36B 3.3698 no 1_445
C17 H6 3.3680 no 2_466
C17 H29 2.8441 no 2_466
C18 H36C 3.4455 no 1_545
C19 H25 3.5685 no 2_555
C19 H37C 3.3586 no 1_445
C21 H18 3.4426 no 2_555
C22 H18 3.5170 no 2_555
C22 H37A 3.5292 no 1_545
C23 H26C 3.4423 no 2_645
C23 H37A 3.0888 no 1_545
C24 H2 3.5223 no 2_555
C24 H19 3.5085 no 2_555
C24 H24 3.0547 no 2_655
C24 H37A 3.1619 no 1_545
C24 H37C 3.3116 no 2_665
C25 H19 3.3848 no 2_555
C25 H24 3.2284 no 2_655
C25 H27C 3.1606 no 2_655
C25 H37C 3.3368 no 2_665
C26 H26A 3.0225 no 2_545
C26 H26B 3.2029 no 2_545
C26 H27B 3.5428 no 2_645
C26 H27C 3.4828 no 2_645
C26 H28 3.3249 no 1_545
C26 H35 3.0291 no 1_545
C26 H37A 3.5165 no 2_655
C26 H37B 3.4684 no 1_445
C26 H37C 3.3100 no 1_445
C27 H11 3.1974 no 2_555
C27 H18 3.3554 no 2_655
C27 H25 3.1394 no 2_655
C27 H26B 3.4216 no 2_645
C27 H26C 3.1450 no 2_645
C27 H35 3.3743 no 2_655
C28 H11 3.3543 no 1_655
C28 H12 3.3491 no 1_655
C28 H17A 3.4060 no 2_466
C28 H26B 3.4070 no 1_565
C28 H37B 3.1160 no 1_455
C29 H2 3.3204 no 1_565
C29 H17A 3.0711 no 2_466
C29 H17B 3.2025 no 2_466
C29 H17C 3.0721 no 2_466
C29 H19 3.2851 no 1_565
C30 H17C 3.2899 no 2_466
C30 H19 3.1234 no 1_565
C31 H17C 3.2714 no 2_466
C31 H19 3.3388 no 1_565
C32 H27A 3.4943 no 2_665
C34 H26C 3.5049 no 1_565
C35 H11 3.5406 no 1_655
C35 H26C 3.0979 no 1_565
C36 H12 3.2481 no 1_665
C36 H16B 3.3440 no 1_665
C36 H17B 3.4491 no 2_466
C37 H2 3.2652 no 1_665
C37 H19 3.4144 no 1_665
C37 H24 3.1857 no 2_665
C37 H25 3.5557 no 2_665
C37 H26A 3.3233 no 2_655
C37 H26B 3.3275 no 1_665
B1 H12 3.4384 no 1_655
B1 H27B 3.3569 no 2_655
B1 H36C 3.2512 no 1_545
B1 H37B 3.4145 no 1_455
H2 O3 3.5631 no 1_545
H2 O4 2.6356 no 1_445
H2 C24 3.5223 no 2_555
H2 C29 3.3204 no 1_545
H2 C37 3.2652 no 1_445
H2 H6 3.5146 no 1_545
H2 H24 3.2947 no 2_555
H2 H27A 3.0630 no 2_555
H2 H32 3.5079 no 1_445
H2 H37C 2.9046 no 1_445
H2 H29 2.8981 no 1_545
H3 H27A 2.9993 no 2_555
H3 H27B 3.5159 no 2_555
H3 H32 3.0455 no 1_445
H6 C17 3.3680 no 2_466
H6 H2 3.5146 no 1_565
H6 H14 2.8132 no 2_466
H6 H17A 2.8828 no 2_466
H6 H17B 2.9639 no 2_466
H7 H14 3.3783 no 2_466
H7 H16A 3.0691 no 2_366
H7 H16C 3.5570 no 1_655
H7 H17C 3.1089 no 2_366
H11 F1 2.8571 no 1_455
H11 C27 3.1974 no 2_555
H11 C28 3.3543 no 1_455
H11 C35 3.5406 no 1_455
H11 H27A 3.2319 no 2_555
H11 H27B 2.5007 no 2_555
H11 H28 2.9310 no 1_455
H11 H35 2.9687 no 1_455
H11 H36C 3.4874 no 1_445
H12 F1 2.6665 no 1_455
H12 N2 3.1410 no 1_455
H12 C5 3.2242 no 1_455
H12 C28 3.3491 no 1_455
H12 C36 3.2481 no 1_445
H12 B1 3.4384 no 1_455
H12 H17A 3.3229 no 2_366
H12 H28 3.3706 no 1_455
H12 H36A 3.3698 no 1_445
H12 H36B 3.0255 no 1_445
H12 H36C 2.8330 no 1_445
H14 N3 3.1097 no 2_366
H14 C6 3.0911 no 2_466
H14 C7 3.3881 no 2_466
H14 C16 3.2988 no 2_366
H14 H6 2.8132 no 2_466
H14 H7 3.3783 no 2_466
H14 H16A 3.2025 no 2_366
H14 H16C 3.0403 no 2_366
H14 H17A 3.5588 no 2_366
H14 H17C 3.5314 no 2_366
H15 C16 3.2998 no 1_655
H15 H15 3.4910 no 2_466
H15 H16A 2.7941 no 1_655
H15 H16A 3.4053 no 2_366
H15 H16C 2.9957 no 1_655
H16A C14 3.4158 no 2_366
H16A C15 3.5451 no 2_366
H16A H7 3.0691 no 2_366
H16A H14 3.2025 no 2_366
H16A H15 2.7941 no 1_455
H16A H15 3.4053 no 2_366
H16B C36 3.3440 no 1_445
H16B H36A 3.4165 no 1_445
H16B H36B 2.5742 no 1_445
H16C N2 3.1842 no 1_455
H16C C5 3.3855 no 1_455
H16C C6 3.3714 no 1_455
H16C C7 3.1482 no 1_455
H16C C8 3.0003 no 1_455
H16C C9 3.5499 no 1_455
H16C H7 3.5570 no 1_455
H16C H14 3.0403 no 2_366
H16C H15 2.9957 no 1_455
H16C H17A 3.2476 no 2_366
H16C H36B 3.3457 no 1_445
H17A N3 2.9652 no 2_366
H17A C5 3.3740 no 2_466
H17A C6 3.1341 no 2_466
H17A C12 3.0561 no 2_366
H17A C13 2.7499 no 2_366
H17A C14 3.2054 no 2_366
H17A C28 3.4060 no 2_466
H17A C29 3.0711 no 2_466
H17A H6 2.8828 no 2_466
H17A H12 3.3229 no 2_366
H17A H14 3.5588 no 2_366
H17A H16C 3.2476 no 2_366
H17A H29 2.7217 no 2_466
H17B O3 2.8478 no 2_466
H17B C29 3.2025 no 2_466
H17B C36 3.4491 no 2_466
H17B H6 2.9639 no 2_466
H17B H36B 3.2320 no 2_466
H17B H29 2.5214 no 2_466
H17C O3 2.9195 no 2_466
H17C C13 3.3941 no 2_366
H17C C14 3.2138 no 2_366
H17C C15 3.3417 no 2_366
H17C C29 3.0721 no 2_466
H17C C30 3.2899 no 2_466
H17C C31 3.2714 no 2_466
H17C H7 3.1089 no 2_366
H17C H14 3.5314 no 2_366
H17C H36A 3.4313 no 2_466
H17C H29 2.8089 no 2_466
H18 C21 3.4426 no 2_555
H18 C22 3.5170 no 2_555
H18 C27 3.3554 no 2_655
H18 H27A 3.4677 no 2_655
H18 H27B 3.2645 no 2_655
H18 H27C 2.8181 no 2_655
H18 H36C 3.4811 no 1_545
H19 C24 3.5085 no 2_555
H19 C25 3.3848 no 2_555
H19 C29 3.2851 no 1_545
H19 C30 3.1234 no 1_545
H19 C31 3.3388 no 1_545
H19 C37 3.4144 no 1_445
H19 H25 3.4433 no 2_555
H19 H37C 2.5533 no 1_445
H19 H29 3.4441 no 1_545
H22 F2 2.9287 no 2_555
H22 H22 3.4989 no 2_645
H22 H26C 3.3800 no 2_645
H22 H34 2.7726 no 2_655
H22 H37B 3.5594 no 2_655
H24 O4 3.0280 no 2_665
H24 C2 3.5798 no 2_555
H24 C24 3.0547 no 2_655
H24 C25 3.2284 no 2_655
H24 C37 3.1857 no 2_665
H24 H2 3.2947 no 2_555
H24 H24 2.6454 no 2_655
H24 H25 2.9577 no 2_655
H24 H37A 3.3975 no 1_545
H24 H37A 3.1342 no 2_665
H24 H37C 2.8817 no 2_665
H25 C19 3.5685 no 2_555
H25 C27 3.1394 no 2_655
H25 C37 3.5557 no 2_665
H25 H19 3.4433 no 2_555
H25 H24 2.9577 no 2_655
H25 H27A 3.1728 no 2_655
H25 H27C 2.3225 no 2_655
H25 H37A 3.3741 no 2_665
H25 H37C 2.8995 no 2_665
H26A F2 2.6648 no 2_555
H26A C26 3.0225 no 2_545
H26A C37 3.3233 no 2_655
H26A H26A 2.7296 no 2_545
H26A H26B 2.4730 no 2_545
H26A H37A 3.0379 no 2_655
H26A H37B 2.8875 no 2_655
H26A H37C 3.5445 no 2_655
H26B F2 2.6887 no 1_545
H26B C26 3.2029 no 2_545
H26B C27 3.4216 no 2_645
H26B C28 3.4070 no 1_545
H26B C37 3.3275 no 1_445
H26B H26A 2.4730 no 2_545
H26B H26B 3.1139 no 2_545
H26B H27B 3.0895 no 2_645
H26B H27C 3.1433 no 2_645
H26B H28 2.7156 no 1_545
H26B H35 3.0571 no 1_545
H26B H37B 2.7984 no 1_445
H26B H37C 3.0534 no 1_445
H26C O2 2.6912 no 2_645
H26C C23 3.4423 no 2_645
H26C C27 3.1450 no 2_645
H26C C34 3.5049 no 1_545
H26C C35 3.0979 no 1_545
H26C H22 3.3800 no 2_645
H26C H27B 3.0900 no 2_645
H26C H27C 3.0538 no 2_645
H26C H28 3.3985 no 1_545
H26C H34 3.3284 no 1_545
H26C H35 2.5485 no 1_545
H26C H37A 3.2233 no 2_655
H27A F1 3.2973 no 2_655
H27A O4 3.2388 no 2_665
H27A C2 3.0327 no 2_555
H27A C3 2.9943 no 2_555
H27A C32 3.4943 no 2_665
H27A H2 3.0630 no 2_555
H27A H3 2.9993 no 2_555
H27A H11 3.2319 no 2_555
H27A H18 3.4677 no 2_655
H27A H25 3.1728 no 2_655
H27A H32 2.8794 no 2_665
H27B F1 2.3087 no 2_655
H27B F2 3.2983 no 2_655
H27B C11 3.4246 no 2_555
H27B C26 3.5428 no 2_645
H27B B1 3.3569 no 2_655
H27B H3 3.5159 no 2_555
H27B H11 2.5007 no 2_555
H27B H18 3.2645 no 2_655
H27B H26B 3.0895 no 2_645
H27B H26C 3.0900 no 2_645
H27B H28 2.7874 no 2_655
H27B H35 2.8401 no 2_655
H27C F1 3.2741 no 2_655
H27C C25 3.1606 no 2_655
H27C C26 3.4828 no 2_645
H27C H18 2.8181 no 2_655
H27C H25 2.3225 no 2_655
H27C H26B 3.1433 no 2_645
H27C H26C 3.0538 no 2_645
H27C H37A 3.0012 no 1_545
H27C H37C 3.5101 no 1_545
H28 O1 3.4788 no 1_565
H28 C11 3.4065 no 1_655
H28 C26 3.3249 no 1_565
H28 H11 2.9310 no 1_655
H28 H12 3.3706 no 1_655
H28 H26B 2.7156 no 1_565
H28 H26C 3.3985 no 1_565
H28 H27B 2.7874 no 2_655
H28 H37B 3.1125 no 1_455
H32 H2 3.5079 no 1_665
H32 H3 3.0455 no 1_665
H32 H27A 2.8794 no 2_665
H34 F2 3.1225 no 1_655
H34 O2 3.4407 no 2_655
H34 N2 3.5053 no 1_655
H34 C8 3.5921 no 1_655
H34 H22 2.7726 no 2_655
H34 H26C 3.3284 no 1_565
H35 O1 3.0848 no 1_565
H35 O2 2.9582 no 2_655
H35 C11 3.5108 no 1_655
H35 C26 3.0291 no 1_565
H35 C27 3.3743 no 2_655
H35 H11 2.9687 no 1_655
H35 H26B 3.0571 no 1_565
H35 H26C 2.5485 no 1_565
H35 H27B 2.8401 no 2_655
H36A Cl1 2.7619 no .
H36A H12 3.3698 no 1_665
H36A H16B 3.4165 no 1_665
H36A H17C 3.4313 no 2_466
H36B F1 3.3782 no 1_565
H36B N1 3.5528 no 1_565
H36B C16 3.3698 no 1_665
H36B H12 3.0255 no 1_665
H36B H16B 2.5742 no 1_665
H36B H16C 3.3457 no 1_665
H36B H17B 3.2320 no 2_466
H36C F1 2.3039 no 1_565
H36C N1 3.2164 no 1_565
H36C C1 3.2699 no 1_565
H36C C12 3.4448 no 1_665
H36C C18 3.4455 no 1_565
H36C B1 3.2512 no 1_565
H36C H11 3.4874 no 1_665
H36C H12 2.8330 no 1_665
H36C H18 3.4811 no 1_565
H37A O2 3.4808 no 1_565
H37A C22 3.5292 no 1_565
H37A C23 3.0888 no 1_565
H37A C24 3.1619 no 1_565
H37A C26 3.5165 no 2_655
H37A H24 3.3975 no 1_565
H37A H24 3.1342 no 2_665
H37A H25 3.3741 no 2_665
H37A H26A 3.0379 no 2_655
H37A H26C 3.2233 no 2_655
H37A H27C 3.0012 no 1_565
H37B F2 2.4903 no 1_655
H37B O1 3.3712 no 1_665
H37B N2 3.2671 no 1_655
H37B C5 3.0705 no 1_655
H37B C26 3.4684 no 1_665
H37B C28 3.1160 no 1_655
H37B B1 3.4145 no 1_655
H37B H22 3.5594 no 2_655
H37B H26A 2.8875 no 2_655
H37B H26B 2.7984 no 1_665
H37B H28 3.1125 no 1_655
H37C O1 2.6349 no 1_665
H37C C19 3.3586 no 1_665
H37C C24 3.3116 no 2_665
H37C C25 3.3368 no 2_665
H37C C26 3.3100 no 1_665
H37C H2 2.9046 no 1_665
H37C H19 2.5533 no 1_665
H37C H24 2.8817 no 2_665
H37C H25 2.8995 no 2_665
H37C H26A 3.5445 no 2_655
H37C H26B 3.0534 no 1_665
H37C H27C 3.5101 no 1_565
H29 C2 3.3371 no 1_565
H29 C17 2.8441 no 2_466
H29 H2 2.8981 no 1_565
H29 H17A 2.7217 no 2_466
H29 H17B 2.5214 no 2_466
H29 H17C 2.8089 no 2_466
H29 H19 3.4441 no 1_565

loop_
_geom_torsion_atom_site_label_1
_geom_torsion_atom_site_label_2
_geom_torsion_atom_site_label_3
_geom_torsion_atom_site_label_4
_geom_torsion
_geom_torsion_publ_flag
C26 O1 C21 C20 -171.51(11) no
C26 O1 C21 C22 8.39(19) no
C27 O2 C23 C22 -169.59(11) no
C27 O2 C23 C24 11.04(19) no
C36 O3 C31 C30 171.55(12) no
C36 O3 C31 C32 -9.73(19) no
C37 O4 C33 C32 -173.70(11) no
C37 O4 C33 C34 6.5(2) no
C1 N1 C4 C3 0.96(14) no
C1 N1 C4 C9 178.94(10) no
C4 N1 C1 C2 -0.68(14) no
C4 N1 C1 C18 179.24(11) no
C1 N1 B1 F1 -54.06(17) no
C1 N1 B1 F2 65.71(16) no
C1 N1 B1 N2 -173.42(11) no
B1 N1 C1 C2 172.75(11) no
B1 N1 C1 C18 -7.3(2) no
C4 N1 B1 F1 118.34(12) no
C4 N1 B1 F2 -121.89(12) no
C4 N1 B1 N2 -1.02(16) no
B1 N1 C4 C3 -172.61(10) no
B1 N1 C4 C9 5.37(19) no
C5 N2 C8 C7 1.64(13) no
C5 N2 C8 C9 -178.29(10) no
C8 N2 C5 C6 -1.27(14) no
C8 N2 C5 C28 175.76(10) no
C5 N2 B1 F1 62.07(17) no
C5 N2 B1 F2 -57.05(18) no
C5 N2 B1 N1 -178.32(11) no
B1 N2 C5 C6 172.58(11) no
B1 N2 C5 C28 -10.40(19) no
C8 N2 B1 F1 -125.07(14) no
C8 N2 B1 F2 115.81(14) no
C8 N2 B1 N1 -5.46(16) no
B1 N2 C8 C7 -172.31(10) no
B1 N2 C8 C9 7.76(18) no
C16 N3 C13 C12 9.90(19) no
C16 N3 C13 C14 -172.04(12) no
C17 N3 C13 C12 164.71(12) no
C17 N3 C13 C14 -17.23(19) no
N1 C1 C2 C3 0.13(15) no
N1 C1 C18 C19 176.90(11) no
C2 C1 C18 C19 -3.2(2) no
C18 C1 C2 C3 -179.78(12) no
C1 C2 C3 C4 0.46(15) no
C2 C3 C4 N1 -0.88(15) no
C2 C3 C4 C9 -178.61(12) no
N1 C4 C9 C8 -3.41(19) no
N1 C4 C9 C10 177.95(10) no
C3 C4 C9 C8 174.06(13) no
C3 C4 C9 C10 -4.6(2) no
N2 C5 C6 C7 0.40(14) no
N2 C5 C28 C29 -173.68(11) no
C6 C5 C28 C29 2.7(2) no
C28 C5 C6 C7 -176.36(12) no
C5 C6 C7 C8 0.61(14) no
C6 C7 C8 N2 -1.38(14) no
C6 C7 C8 C9 178.54(12) no
N2 C8 C9 C4 -2.97(18) no
N2 C8 C9 C10 175.65(10) no
C7 C8 C9 C4 177.11(12) no
C7 C8 C9 C10 -4.3(2) no
C4 C9 C10 C11 -48.07(17) no
C4 C9 C10 C15 129.41(13) no
C8 C9 C10 C11 133.30(13) no
C8 C9 C10 C15 -49.21(17) no
C9 C10 C11 C12 177.18(11) no
C9 C10 C15 C14 -176.27(11) no
C11 C10 C15 C14 1.33(18) no
C15 C10 C11 C12 -0.43(18) no
C10 C11 C12 C13 -0.17(19) no
C11 C12 C13 N3 178.05(11) no
C11 C12 C13 C14 -0.09(18) no
N3 C13 C14 C15 -177.17(11) no
C12 C13 C14 C15 0.98(18) no
C13 C14 C15 C10 -1.64(19) no
C1 C18 C19 C20 178.88(11) no
C18 C19 C20 C21 179.02(12) no
C18 C19 C20 C25 -1.4(2) no
C19 C20 C21 O1 0.58(18) no
C19 C20 C21 C22 -179.32(11) no
C19 C20 C25 C24 178.98(11) no
C21 C20 C25 C24 -1.41(19) no
C25 C20 C21 O1 -179.05(11) no
C25 C20 C21 C22 1.05(19) no
O1 C21 C22 C23 179.95(11) no
C20 C21 C22 C23 -0.2(2) no
C21 C22 C23 O2 -179.86(11) no
C21 C22 C23 C24 -0.5(2) no
O2 C23 C24 C25 179.47(12) no
C22 C23 C24 C25 0.1(2) no
C23 C24 C25 C20 0.8(2) no
C5 C28 C29 C30 174.92(11) no
C28 C29 C30 C31 179.24(12) no
C28 C29 C30 C35 -0.2(2) no
C29 C30 C31 O3 3.28(18) no
C29 C30 C31 C32 -175.47(11) no
C29 C30 C35 C34 175.63(12) no
C31 C30 C35 C34 -3.9(2) no
C35 C30 C31 O3 -177.21(11) no
C35 C30 C31 C32 4.05(19) no
O3 C31 C32 C33 -179.21(11) no
C30 C31 C32 C33 -0.6(2) no
C31 C32 C33 O4 176.82(12) no
C31 C32 C33 C34 -3.4(2) no
O4 C33 C34 C35 -176.64(12) no
C32 C33 C34 C35 3.6(2) no
C33 C34 C35 C30 0.2(2) no
